data_2214870
loop_
_publ_author_name
'Muirhead, Kirsty E. A.'
'Trembleau, Laurent'
'Harrison, William T. A.'

_publ_section_title 5-Chloro-3-ethyl-<i>N</i>-[2-(morpholin-4-yl)ethyl]-1<i>H</i>-indole-2-carboxamide
_journal_coeditor_code TK2171
_journal_issue 8
_journal_name_full 'Acta Crystallographica Section E'
_journal_page_first o3389
_journal_page_last o3389
_journal_paper_doi 10.1107/S1600536807031285
_journal_volume 63
_journal_year 2007
_chemical_formula_iupac 'C17 H22 Cl N3 O2'
_chemical_formula_moiety 'C17 H22 Cl N3 O2'
_chemical_formula_sum 'C17 H22 Cl N3 O2'
_chemical_formula_weight 335.83
_chemical_name_systematic
;
5-Chloro-3-ethyl-N-(2-morpholin-4-ylethyl)-1H-indole-2-carboxamide
;
_space_group_IT_number 2
_symmetry_cell_setting triclinic
_symmetry_space_group_name_Hall '-P 1'
_symmetry_space_group_name_H-M 'P -1'
_atom_sites_solution_hydrogens geom
_atom_sites_solution_primary direct
_atom_sites_solution_secondary difmap
_audit_creation_method SHELXL-97
_cell_angle_alpha 73.755(6)
_cell_angle_beta 79.612(6)
_cell_angle_gamma 63.056(5)
_cell_formula_units_Z 2
_cell_length_a 9.1886(13)
_cell_length_b 9.7175(13)
_cell_length_c 11.2807(10)
_cell_measurement_reflns_used 3029
_cell_measurement_temperature 120(2)
_cell_measurement_theta_max 27.5
_cell_measurement_theta_min 2.9
_cell_volume 860.38(19)
_computing_cell_refinement 'SCALEPACK (Otwinowski & Minor, 1997)'
_computing_data_collection 'COLLECT (Nonius, 1998)'
_computing_data_reduction
;
SCALEPACK and DENZO (Otwinowski & Minor, 1997), and SORTAV (Blessing,
1995)
;
_computing_molecular_graphics 'ORTEP-3 (Farrugia, 1997)'
_computing_publication_material SHELXL97
_computing_structure_refinement 'SHELXL97 (Sheldrick, 1997)'
_computing_structure_solution 'SHELXS97 (Sheldrick, 1997)'
_diffrn_ambient_temperature 120(2)
_diffrn_measured_fraction_theta_full 0.987
_diffrn_measured_fraction_theta_max 0.987
_diffrn_measurement_device_type 'Nonius KappaCCD'
_diffrn_measurement_method '\w and \f'
_diffrn_radiation_monochromator graphite
_diffrn_radiation_source 'fine-focus sealed tube'
_diffrn_radiation_type MoK\a
_diffrn_radiation_wavelength 0.71073
_diffrn_reflns_av_R_equivalents 0.159
_diffrn_reflns_av_sigmaI/netI 0.184
_diffrn_reflns_limit_h_max 11
_diffrn_reflns_limit_h_min -11
_diffrn_reflns_limit_k_max 11
_diffrn_reflns_limit_k_min -11
_diffrn_reflns_limit_l_max 13
_diffrn_reflns_limit_l_min -13
_diffrn_reflns_number 10924
_diffrn_reflns_theta_full 25.5
_diffrn_reflns_theta_max 25.5
_diffrn_reflns_theta_min 3.0
_exptl_absorpt_coefficient_mu 0.235
_exptl_absorpt_correction_T_max 0.987
_exptl_absorpt_correction_T_min 0.972
_exptl_absorpt_correction_type multi-scan
_exptl_absorpt_process_details '(SADABS; Bruker, 2003)'
_exptl_crystal_colour colourles
_exptl_crystal_density_diffrn 1.296
_exptl_crystal_density_method 'not measured'
_exptl_crystal_description block
_exptl_crystal_F_000 356
_exptl_crystal_size_max 0.12
_exptl_crystal_size_mid 0.08
_exptl_crystal_size_min 0.06
_refine_diff_density_max 0.36
_refine_diff_density_min -0.38
_refine_ls_extinction_method none
_refine_ls_goodness_of_fit_ref 1.07
_refine_ls_hydrogen_treatment constr
_refine_ls_matrix_type full
_refine_ls_number_parameters 208
_refine_ls_number_reflns 3155
_refine_ls_number_restraints 0
_refine_ls_restrained_S_all 1.07
_refine_ls_R_factor_all 0.262
_refine_ls_R_factor_gt 0.129
_refine_ls_shift/su_max 0.000
_refine_ls_shift/su_mean 0.000
_refine_ls_structure_factor_coef Fsqd
_refine_ls_weighting_details 'calc w=1/[\s^2^(Fo^2^)+(0.039P)^2^+4.7894P] where P=(Fo^2^+2Fc^2^)/3'
_refine_ls_weighting_scheme calc
_refine_ls_wR_factor_gt 0.220
_refine_ls_wR_factor_ref 0.289
_reflns_number_gt 1516
_reflns_number_total 3155
_reflns_threshold_expression I>2\s(I)
_cod_data_source_file tk2171.cif
_cod_data_source_block I
_cod_original_cell_volume 860.38(18)
_cod_database_code 2214870
_cod_database_fobs_code 2214870

loop_
_symmetry_equiv_pos_as_xyz
'x, y, z'
'-x, -y, -z'

loop_
_atom_site_type_symbol
_atom_site_label
_atom_site_fract_x
_atom_site_fract_y
_atom_site_fract_z
_atom_site_U_iso_or_equiv
_atom_site_adp_type
_atom_site_calc_flag
_atom_site_refinement_flags
_atom_site_occupancy
C C1 0.9563(9) 0.2441(9) 0.5535(6) 0.0404(19) Uani d . 1
C C2 1.0584(10) 0.1514(9) 0.4714(7) 0.046(2) Uani d . 1
H H2A 1.1222 0.0414 0.5016 0.055 Uiso calc R 1
C C3 1.0679(9) 0.2169(9) 0.3478(7) 0.0393(18) Uani d . 1
H H3 1.1365 0.1547 0.2908 0.047 Uiso calc R 1
C C4 0.9723(9) 0.3796(8) 0.3089(6) 0.0353(18) Uani d . 1
C C5 0.8706(9) 0.4732(9) 0.3911(7) 0.0356(17) Uani d . 1
C C6 0.8631(9) 0.4013(9) 0.5165(6) 0.0399(19) Uani d . 1
H H6 0.7941 0.4616 0.5746 0.048 Uiso calc R 1
C C7 0.8504(9) 0.6271(8) 0.1992(6) 0.0364(18) Uani d . 1
C C8 0.7926(9) 0.6324(8) 0.3215(6) 0.0368(18) Uani d . 1
C C9 0.6664(10) 0.7674(9) 0.3750(7) 0.050(2) Uani d . 1
H H9A 0.6860 0.8630 0.3371 0.060 Uiso calc R 1
H H9B 0.6793 0.7417 0.4649 0.060 Uiso calc R 1
C C10 0.4926(12) 0.8046(14) 0.3552(10) 0.089(4) Uani d . 1
H H10A 0.4163 0.8933 0.3925 0.134 Uiso calc R 1
H H10B 0.4713 0.7113 0.3939 0.134 Uiso calc R 1
H H10C 0.4777 0.8334 0.2663 0.134 Uiso calc R 1
C C11 0.8181(9) 0.7478(9) 0.0822(7) 0.0399(19) Uani d . 1
C C12 0.7132(13) 1.0292(9) -0.0191(7) 0.061(3) Uani d . 1
H H12A 0.5991 1.0711 -0.0417 0.073 Uiso calc R 1
H H12B 0.7875 0.9927 -0.0903 0.073 Uiso calc R 1
C C13 0.7398(12) 1.1575(10) 0.0105(7) 0.057(2) Uani d . 1
H H13A 0.8584 1.1229 0.0143 0.069 Uiso calc R 1
H H13B 0.6993 1.2542 -0.0565 0.069 Uiso calc R 1
C C14 0.4797(11) 1.2850(12) 0.1173(8) 0.063(3) Uani d . 1
H H14A 0.4356 1.2223 0.0920 0.075 Uiso calc R 1
H H14B 0.4569 1.3843 0.0530 0.075 Uiso calc R 1
C C15 0.3973(12) 1.3236(14) 0.2387(10) 0.086(4) Uani d . 1
H H15A 0.2785 1.3875 0.2289 0.103 Uiso calc R 1
H H15B 0.4121 1.2238 0.3004 0.103 Uiso calc R 1
C C16 0.6288(13) 1.3189(14) 0.2949(10) 0.080(3) Uani d . 1
H H16A 0.6501 1.2182 0.3571 0.096 Uiso calc R 1
H H16B 0.6721 1.3793 0.3243 0.096 Uiso calc R 1
C C17 0.7163(10) 1.2833(11) 0.1741(8) 0.060(2) Uani d . 1
H H17A 0.7002 1.3838 0.1129 0.072 Uiso calc R 1
H H17B 0.8350 1.2211 0.1851 0.072 Uiso calc R 1
N N1 0.9593(7) 0.4741(7) 0.1933(5) 0.0373(15) Uani d . 1
H H1 1.0119 0.4427 0.1256 0.045 Uiso calc R 1
N N2 0.7448(9) 0.8985(7) 0.0874(5) 0.053(2) Uani d . 1
H H2 0.7130 0.9207 0.1609 0.064 Uiso calc R 1
N N3 0.6561(8) 1.1948(7) 0.1276(6) 0.0426(16) Uani d . 1
O O1 0.8611(7) 0.7085(6) -0.0193(5) 0.0570(16) Uani d . 1
O O2 0.4578(8) 1.4077(9) 0.2841(7) 0.086(2) Uani d . 1
Cl Cl1 0.9493(3) 0.1505(3) 0.71052(19) 0.0626(7) Uani d . 1

loop_
_atom_site_aniso_label
_atom_site_aniso_U_11
_atom_site_aniso_U_22
_atom_site_aniso_U_33
_atom_site_aniso_U_12
_atom_site_aniso_U_13
_atom_site_aniso_U_23
C1 0.038(5) 0.045(5) 0.034(4) -0.022(4) -0.005(4) 0.005(4)
C2 0.039(5) 0.039(5) 0.047(5) -0.008(4) -0.003(4) -0.006(4)
C3 0.034(4) 0.042(5) 0.039(4) -0.014(4) 0.001(3) -0.013(4)
C4 0.031(4) 0.036(4) 0.041(4) -0.018(4) 0.003(3) -0.009(4)
C5 0.031(4) 0.038(4) 0.043(4) -0.017(4) 0.000(4) -0.015(4)
C6 0.041(5) 0.046(5) 0.031(4) -0.020(4) 0.008(3) -0.011(4)
C7 0.040(5) 0.033(4) 0.035(4) -0.014(4) -0.004(3) -0.007(3)
C8 0.037(4) 0.035(4) 0.040(4) -0.014(4) 0.004(4) -0.017(4)
C9 0.061(6) 0.044(5) 0.037(4) -0.019(4) 0.002(4) -0.008(4)
C10 0.052(7) 0.104(9) 0.083(8) -0.007(6) 0.008(6) -0.033(7)
C11 0.042(5) 0.037(5) 0.039(4) -0.014(4) -0.003(4) -0.010(4)
C12 0.103(8) 0.037(5) 0.034(4) -0.025(5) -0.003(5) -0.003(4)
C13 0.072(7) 0.042(5) 0.047(5) -0.019(5) 0.008(5) -0.008(4)
C14 0.063(7) 0.074(7) 0.063(6) -0.040(6) -0.001(5) -0.017(5)
C15 0.047(6) 0.115(9) 0.112(9) -0.034(6) 0.018(6) -0.066(8)
C16 0.070(8) 0.105(9) 0.099(8) -0.044(7) 0.005(6) -0.069(7)
C17 0.040(5) 0.059(6) 0.077(6) -0.012(5) -0.001(5) -0.029(5)
N1 0.044(4) 0.035(4) 0.029(3) -0.012(3) 0.003(3) -0.014(3)
N2 0.089(6) 0.032(4) 0.026(3) -0.015(4) 0.000(3) -0.009(3)
N3 0.038(4) 0.045(4) 0.048(4) -0.015(3) 0.000(3) -0.021(3)
O1 0.071(4) 0.048(3) 0.035(3) -0.008(3) -0.001(3) -0.018(3)
O2 0.049(4) 0.105(6) 0.129(6) -0.031(4) 0.018(4) -0.080(5)
Cl1 0.0756(17) 0.0625(15) 0.0402(12) -0.0305(13) -0.0032(11) 0.0040(10)

loop_
_atom_type_symbol
_atom_type_description
_atom_type_scat_dispersion_real
_atom_type_scat_dispersion_imag
_atom_type_scat_source
C C 0.0033 0.0016 'International Tables Vol C Tables 4.2.6.8 and 6.1.1.4'
H H 0.0000 0.0000 'International Tables Vol C Tables 4.2.6.8 and 6.1.1.4'
N N 0.0061 0.0033 'International Tables Vol C Tables 4.2.6.8 and 6.1.1.4'
O O 0.0106 0.0060 'International Tables Vol C Tables 4.2.6.8 and 6.1.1.4'
Cl Cl 0.1484 0.1585 'International Tables Vol C Tables 4.2.6.8 and 6.1.1.4'

loop_
_geom_angle_atom_site_label_1
_geom_angle_atom_site_label_2
_geom_angle_atom_site_label_3
_geom_angle
C6 C1 C2 122.5(7)
C6 C1 Cl1 119.6(6)
C2 C1 Cl1 117.9(6)
C3 C2 C1 120.7(7)
C3 C2 H2A 119.7
C1 C2 H2A 119.7
C2 C3 C4 117.1(7)
C2 C3 H3 121.4
C4 C3 H3 121.4
N1 C4 C5 108.2(6)
N1 C4 C3 129.4(7)
C5 C4 C3 122.3(7)
C4 C5 C6 118.7(7)
C4 C5 C8 107.9(6)
C6 C5 C8 133.4(7)
C1 C6 C5 118.6(7)
C1 C6 H6 120.7
C5 C6 H6 120.7
N1 C7 C8 109.4(6)
N1 C7 C11 117.3(6)
C8 C7 C11 133.3(7)
C7 C8 C5 105.4(6)
C7 C8 C9 130.1(7)
C5 C8 C9 124.3(6)
C8 C9 C10 113.5(7)
C8 C9 H9A 108.9
C10 C9 H9A 108.9
C8 C9 H9B 108.9
C10 C9 H9B 108.9
H9A C9 H9B 107.7
C9 C10 H10A 109.5
C9 C10 H10B 109.5
H10A C10 H10B 109.5
C9 C10 H10C 109.5
H10A C10 H10C 109.5
H10B C10 H10C 109.5
O1 C11 N2 120.9(7)
O1 C11 C7 120.8(7)
N2 C11 C7 118.3(6)
N2 C12 C13 109.3(7)
N2 C12 H12A 109.8
C13 C12 H12A 109.8
N2 C12 H12B 109.8
C13 C12 H12B 109.8
H12A C12 H12B 108.3
N3 C13 C12 111.9(7)
N3 C13 H13A 109.2
C12 C13 H13A 109.2
N3 C13 H13B 109.2
C12 C13 H13B 109.2
H13A C13 H13B 107.9
N3 C14 C15 110.3(8)
N3 C14 H14A 109.6
C15 C14 H14A 109.6
N3 C14 H14B 109.6
C15 C14 H14B 109.6
H14A C14 H14B 108.1
O2 C15 C14 113.3(8)
O2 C15 H15A 108.9
C14 C15 H15A 108.9
O2 C15 H15B 108.9
C14 C15 H15B 108.9
H15A C15 H15B 107.7
O2 C16 C17 111.7(8)
O2 C16 H16A 109.3
C17 C16 H16A 109.3
O2 C16 H16B 109.3
C17 C16 H16B 109.3
H16A C16 H16B 107.9
N3 C17 C16 111.0(7)
N3 C17 H17A 109.4
C16 C17 H17A 109.4
N3 C17 H17B 109.4
C16 C17 H17B 109.4
H17A C17 H17B 108.0
C4 N1 C7 109.1(6)
C4 N1 H1 125.5
C7 N1 H1 125.5
C11 N2 C12 124.4(6)
C11 N2 H2 117.8
C12 N2 H2 117.8
C17 N3 C13 112.2(6)
C17 N3 C14 108.7(6)
C13 N3 C14 111.6(7)
C15 O2 C16 109.2(7)

loop_
_geom_bond_atom_site_label_1
_geom_bond_atom_site_label_2
_geom_bond_distance
C1 C6 1.352(10)
C1 C2 1.393(10)
C1 Cl1 1.754(7)
C2 C3 1.366(10)
C2 H2A 0.9500
C3 C4 1.399(10)
C3 H3 0.9500
C4 N1 1.357(9)
C4 C5 1.397(9)
C5 C6 1.397(10)
C5 C8 1.429(10)
C6 H6 0.9500
C7 N1 1.378(9)
C7 C8 1.393(9)
C7 C11 1.472(10)
C8 C9 1.497(10)
C9 C10 1.514(12)
C9 H9A 0.9900
C9 H9B 0.9900
C10 H10A 0.9800
C10 H10B 0.9800
C10 H10C 0.9800
C11 O1 1.248(8)
C11 N2 1.319(9)
C12 N2 1.442(9)
C12 C13 1.505(11)
C12 H12A 0.9900
C12 H12B 0.9900
C13 N3 1.455(9)
C13 H13A 0.9900
C13 H13B 0.9900
C14 N3 1.460(11)
C14 C15 1.499(12)
C14 H14A 0.9900
C14 H14B 0.9900
C15 O2 1.410(11)
C15 H15A 0.9900
C15 H15B 0.9900
C16 O2 1.418(11)
C16 C17 1.497(12)
C16 H16A 0.9900
C16 H16B 0.9900
C17 N3 1.452(10)
C17 H17A 0.9900
C17 H17B 0.9900
N1 H1 0.8800
N2 H2 0.8800

loop_
_geom_hbond_atom_site_label_D
_geom_hbond_atom_site_label_H
_geom_hbond_atom_site_label_A
_geom_hbond_site_symmetry_A
_geom_hbond_distance_DH
_geom_hbond_distance_HA
_geom_hbond_distance_DA
_geom_hbond_angle_DHA
N1 H1 O1 2_765 0.88 1.97 2.803(7) 157
C6 H6 O2 2_676 0.95 2.58 3.491(11) 161

loop_
_geom_torsion_atom_site_label_1
_geom_torsion_atom_site_label_2
_geom_torsion_atom_site_label_3
_geom_torsion_atom_site_label_4
_geom_torsion
C6 C1 C2 C3 -0.3(12)
Cl1 C1 C2 C3 179.3(6)
C1 C2 C3 C4 0.5(11)
C2 C3 C4 N1 179.5(7)
C2 C3 C4 C5 -0.1(11)
N1 C4 C5 C6 179.8(6)
C3 C4 C5 C6 -0.6(11)
N1 C4 C5 C8 -0.2(8)
C3 C4 C5 C8 179.4(7)
C2 C1 C6 C5 -0.3(12)
Cl1 C1 C6 C5 -179.9(6)
C4 C5 C6 C1 0.8(11)
C8 C5 C6 C1 -179.2(8)
N1 C7 C8 C5 -0.7(8)
C11 C7 C8 C5 179.3(8)
N1 C7 C8 C9 -176.1(7)
C11 C7 C8 C9 3.9(14)
C4 C5 C8 C7 0.6(8)
C6 C5 C8 C7 -179.5(8)
C4 C5 C8 C9 176.3(7)
C6 C5 C8 C9 -3.7(13)
C7 C8 C9 C10 76.4(11)
C5 C8 C9 C10 -98.2(9)
N1 C7 C11 O1 14.0(11)
C8 C7 C11 O1 -166.0(8)
N1 C7 C11 N2 -165.1(7)
C8 C7 C11 N2 14.9(13)
N2 C12 C13 N3 -48.9(10)
N3 C14 C15 O2 56.9(12)
O2 C16 C17 N3 -58.9(11)
C5 C4 N1 C7 -0.3(8)
C3 C4 N1 C7 -179.8(7)
C8 C7 N1 C4 0.6(8)
C11 C7 N1 C4 -179.4(6)
O1 C11 N2 C12 -2.5(13)
C7 C11 N2 C12 176.6(8)
C13 C12 N2 C11 -141.5(8)
C16 C17 N3 C13 -179.6(8)
C16 C17 N3 C14 56.5(10)
C12 C13 N3 C17 163.8(7)
C12 C13 N3 C14 -74.0(9)
C15 C14 N3 C17 -54.9(10)
C15 C14 N3 C13 -179.1(7)
C14 C15 O2 C16 -56.9(12)
C17 C16 O2 C15 57.2(11)

loop_
_cod_related_entry_id
_cod_related_entry_database
_cod_related_entry_code
1 ChemSpider 21123761
